data_4079725
loop_
_publ_author_name
'Cui, Haiyan'
'Ma, Bing'
'Cui, Chunming'

_publ_section_title
;
 Metal-Free, Stereospecific Bis-Silylation of Functionalized Alkynes with
 NHC-Supported Silylaminosilylene
;
_journal_issue 21
_journal_name_full Organometallics
_journal_page_first 7339
_journal_paper_doi 10.1021/om3009958
_journal_volume 31
_journal_year 2012
_chemical_formula_moiety 'C33 H51 Cl N4 Si2'
_chemical_formula_sum 'C33 H51 Cl N4 Si2'
_chemical_formula_weight 595.41
_chemical_name_common 9
_chemical_name_systematic
; 
 ? 
;
_space_group_IT_number 2
_symmetry_cell_setting triclinic
_symmetry_space_group_name_Hall '-P 1'
_symmetry_space_group_name_H-M 'P -1'
_atom_sites_solution_hydrogens geom
_atom_sites_solution_primary direct
_atom_sites_solution_secondary difmap
_audit_creation_method SHELXL-97
_cell_angle_alpha 75.184(10)
_cell_angle_beta 78.245(15)
_cell_angle_gamma 84.203(17)
_cell_formula_units_Z 4
_cell_length_a 9.6398(16)
_cell_length_b 18.262(2)
_cell_length_c 21.578(2)
_cell_measurement_reflns_used 3790
_cell_measurement_temperature 113(2)
_cell_measurement_theta_max 72.1
_cell_measurement_theta_min 27.5
_cell_volume 3590.5(8)
_computing_cell_refinement CrystalClear
_computing_data_collection CrystalClear
_computing_data_reduction CrystalClear
_computing_publication_material 'CrystalStructure 3.8'
_computing_structure_refinement 'SHELXL-97 (Sheldrick, 1997)'
_computing_structure_solution 'SHELXS-97 (Sheldrick, 1990)'
_diffrn_ambient_temperature 113(2)
_diffrn_detector_area_resol_mean 14.63
_diffrn_measured_fraction_theta_full 0.954
_diffrn_measured_fraction_theta_max 0.954
_diffrn_measurement_device_type 'Bruker P4'
_diffrn_measurement_method '\w scans'
_diffrn_radiation_monochromator graphite
_diffrn_radiation_source 'fine-focus sealed tube'
_diffrn_radiation_type CuK\a
_diffrn_radiation_wavelength 1.54178
_diffrn_reflns_av_R_equivalents 0.0724
_diffrn_reflns_av_sigmaI/netI 0.0648
_diffrn_reflns_limit_h_max 11
_diffrn_reflns_limit_h_min -10
_diffrn_reflns_limit_k_max 22
_diffrn_reflns_limit_k_min -22
_diffrn_reflns_limit_l_max 26
_diffrn_reflns_limit_l_min -26
_diffrn_reflns_number 44221
_diffrn_reflns_theta_full 72.55
_diffrn_reflns_theta_max 72.55
_diffrn_reflns_theta_min 2.15
_diffrn_standards_decay_% 0
_diffrn_standards_interval_count 0
_diffrn_standards_interval_time 0
_diffrn_standards_number 0
_exptl_absorpt_coefficient_mu 1.768
_exptl_absorpt_correction_T_max 0.7414
_exptl_absorpt_correction_T_min 0.6970
_exptl_absorpt_correction_type multi-scan
_exptl_crystal_colour Yellow
_exptl_crystal_density_diffrn 1.101
_exptl_crystal_density_method 'not measured'
_exptl_crystal_description Prism
_exptl_crystal_F_000 1288
_exptl_crystal_size_max 0.22
_exptl_crystal_size_mid 0.20
_exptl_crystal_size_min 0.18
_refine_diff_density_max 0.610
_refine_diff_density_min -0.560
_refine_diff_density_rms 0.089
_refine_ls_extinction_method none
_refine_ls_goodness_of_fit_ref 1.064
_refine_ls_hydrogen_treatment constr
_refine_ls_matrix_type full
_refine_ls_number_parameters 747
_refine_ls_number_reflns 13594
_refine_ls_number_restraints 0
_refine_ls_restrained_S_all 1.064
_refine_ls_R_factor_all 0.0666
_refine_ls_R_factor_gt 0.0550
_refine_ls_shift/su_max 0.001
_refine_ls_shift/su_mean 0.000
_refine_ls_structure_factor_coef Fsqd
_refine_ls_weighting_details 'calc w=1/[\s^2^(Fo^2^)+(0.0670P)^2^+1.8232P] where P=(Fo^2^+2Fc^2^)/3'
_refine_ls_weighting_scheme calc
_refine_ls_wR_factor_gt 0.1354
_refine_ls_wR_factor_ref 0.1516
_reflns_number_gt 11071
_reflns_number_total 13594
_reflns_threshold_expression >2sigma(I)
_cod_data_source_file om3009958_si_002.cif
_cod_data_source_block shelx
_cod_depositor_comments
;
The following automatic conversions were performed:

'_symmetry_cell_setting' value 'Triclinic' changed to 'triclinic'
according to /home/saulius/struct/CIF-dictionaries/cif_core.dic
dictionary named 'cif_core.dic' version 2.4.2 from
2011-04-26.

'_exptl_absorpt_correction_type' value 'Multi-scan'
changed to 'multi-scan' according to
/home/saulius/struct/CIF-dictionaries/cif_core.dic dictionary named
'cif_core.dic' version 2.4.2 from 2011-04-26.

Automatic conversion script
Id: cif_fix_values 1891 2012-01-12 08:04:46Z andrius 
;
_cod_original_cell_volume 3590.7(8)
_cod_original_sg_symbol_H-M P-1
_cod_database_code 4079725

loop_
_symmetry_equiv_pos_as_xyz
'x, y, z'
'-x, -y, -z'

loop_
_atom_site_label
_atom_site_type_symbol
_atom_site_fract_x
_atom_site_fract_y
_atom_site_fract_z
_atom_site_U_iso_or_equiv
_atom_site_adp_type
_atom_site_occupancy
_atom_site_symmetry_multiplicity
_atom_site_calc_flag
_atom_site_refinement_flags
Cl1 Cl 0.63378(6) 0.35443(3) 0.39540(3) 0.02327(13) Uani 1 1 d .
Cl2 Cl 0.37863(7) 0.85108(4) 0.30887(3) 0.03549(16) Uani 1 1 d .
Si1 Si 0.57549(6) 0.31116(3) 0.32057(3) 0.01837(14) Uani 1 1 d .
Si2 Si 0.83567(7) 0.31059(4) 0.16336(3) 0.02560(16) Uani 1 1 d .
Si3 Si 0.29752(7) 0.82009(4) 0.23558(3) 0.02322(15) Uani 1 1 d .
Si4 Si 0.34328(7) 0.62825(4) 0.35734(3) 0.02726(16) Uani 1 1 d .
N1 N 0.6152(2) 0.22515(11) 0.31943(9) 0.0223(4) Uani 1 1 d .
N2 N 0.2853(2) 0.30959(11) 0.39521(9) 0.0209(4) Uani 1 1 d .
N3 N 0.2863(2) 0.36463(11) 0.29314(9) 0.0209(4) Uani 1 1 d .
N4 N 0.9409(2) 0.48146(12) 0.14312(10) 0.0273(4) Uani 1 1 d .
N5 N 0.4141(2) 0.81003(12) 0.17491(10) 0.0292(5) Uani 1 1 d .
N6 N 0.1588(2) 0.95825(11) 0.15906(9) 0.0247(4) Uani 1 1 d .
N7 N 0.0502(2) 0.92621(11) 0.25947(9) 0.0250(4) Uani 1 1 d .
N8 N 0.0248(2) 0.59144(12) 0.40401(11) 0.0337(5) Uani 1 1 d .
C1 C 0.5960(2) 0.14994(12) 0.35035(11) 0.0197(4) Uani 1 1 d .
C2 C 0.5046(2) 0.10668(13) 0.33086(11) 0.0215(5) Uani 1 1 d .
C3 C 0.4911(3) 0.03008(13) 0.36168(12) 0.0249(5) Uani 1 1 d .
H3 H 0.4307 0.0017 0.3481 0.030 Uiso 1 1 calc R
C4 C 0.5627(3) -0.00579(14) 0.41120(12) 0.0285(5) Uani 1 1 d .
H4 H 0.5511 -0.0580 0.4317 0.034 Uiso 1 1 calc R
C5 C 0.6517(3) 0.03542(13) 0.43063(12) 0.0250(5) Uani 1 1 d .
H5 H 0.7011 0.0106 0.4647 0.030 Uiso 1 1 calc R
C6 C 0.6711(2) 0.11207(13) 0.40174(11) 0.0208(5) Uani 1 1 d .
C7 C 0.4191(3) 0.14249(14) 0.27760(12) 0.0258(5) Uani 1 1 d .
H7 H 0.4476 0.1960 0.2591 0.031 Uiso 1 1 calc R
C8 C 0.2593(3) 0.14516(17) 0.30506(15) 0.0388(7) Uani 1 1 d .
H8A H 0.2294 0.0937 0.3268 0.058 Uiso 1 1 calc R
H8B H 0.2074 0.1666 0.2694 0.058 Uiso 1 1 calc R
H8C H 0.2389 0.1769 0.3366 0.058 Uiso 1 1 calc R
C9 C 0.4506(4) 0.10258(17) 0.22195(14) 0.0421(7) Uani 1 1 d .
H9A H 0.5528 0.1016 0.2047 0.063 Uiso 1 1 calc R
H9B H 0.3997 0.1300 0.1872 0.063 Uiso 1 1 calc R
H9C H 0.4195 0.0505 0.2381 0.063 Uiso 1 1 calc R
C10 C 0.7700(3) 0.15435(13) 0.42535(11) 0.0233(5) Uani 1 1 d .
H10 H 0.7737 0.2072 0.3971 0.028 Uiso 1 1 calc R
C11 C 0.7136(3) 0.16011(15) 0.49558(13) 0.0314(6) Uani 1 1 d .
H11A H 0.6189 0.1857 0.4985 0.047 Uiso 1 1 calc R
H11B H 0.7778 0.1892 0.5087 0.047 Uiso 1 1 calc R
H11C H 0.7078 0.1091 0.5245 0.047 Uiso 1 1 calc R
C12 C 0.9215(3) 0.11922(17) 0.41886(15) 0.0355(6) Uani 1 1 d .
H12A H 0.9217 0.0675 0.4465 0.053 Uiso 1 1 calc R
H12B H 0.9820 0.1498 0.4326 0.053 Uiso 1 1 calc R
H12C H 0.9579 0.1179 0.3733 0.053 Uiso 1 1 calc R
C13 C 0.3726(3) 0.33164(12) 0.33663(11) 0.0217(5) Uani 1 1 d .
C14 C 0.1450(2) 0.33054(13) 0.38928(12) 0.0235(5) Uani 1 1 d .
C15 C 0.1451(2) 0.36477(13) 0.32506(11) 0.0232(5) Uani 1 1 d .
C16 C 0.3362(3) 0.26334(14) 0.45456(11) 0.0259(5) Uani 1 1 d .
H16 H 0.4417 0.2571 0.4421 0.031 Uiso 1 1 calc R
C17 C 0.2811(3) 0.18357(14) 0.47431(12) 0.0310(6) Uani 1 1 d .
H17A H 0.1775 0.1866 0.4868 0.047 Uiso 1 1 calc R
H17B H 0.3222 0.1532 0.5113 0.047 Uiso 1 1 calc R
H17C H 0.3084 0.1597 0.4375 0.047 Uiso 1 1 calc R
C18 C 0.3080(3) 0.30472(16) 0.50880(13) 0.0332(6) Uani 1 1 d .
H18A H 0.3422 0.3561 0.4917 0.050 Uiso 1 1 calc R
H18B H 0.3577 0.2772 0.5439 0.050 Uiso 1 1 calc R
H18C H 0.2058 0.3076 0.5259 0.050 Uiso 1 1 calc R
C19 C 0.0200(3) 0.32116(16) 0.44393(13) 0.0311(6) Uani 1 1 d .
H19A H 0.0230 0.3569 0.4705 0.047 Uiso 1 1 calc R
H19B H 0.0225 0.2692 0.4710 0.047 Uiso 1 1 calc R
H19C H -0.0676 0.3312 0.4261 0.047 Uiso 1 1 calc R
C20 C 0.0213(3) 0.39763(17) 0.29371(14) 0.0355(6) Uani 1 1 d .
H20A H -0.0667 0.3819 0.3242 0.053 Uiso 1 1 calc R
H20B H 0.0266 0.3795 0.2543 0.053 Uiso 1 1 calc R
H20C H 0.0227 0.4531 0.2820 0.053 Uiso 1 1 calc R
C21 C 0.3394(3) 0.39138(14) 0.22194(11) 0.0266(5) Uani 1 1 d .
H21 H 0.4449 0.3825 0.2149 0.032 Uiso 1 1 calc R
C22 C 0.2848(3) 0.34529(16) 0.18315(13) 0.0349(6) Uani 1 1 d .
H22A H 0.2942 0.2912 0.2042 0.052 Uiso 1 1 calc R
H22B H 0.3402 0.3550 0.1387 0.052 Uiso 1 1 calc R
H22C H 0.1847 0.3600 0.1816 0.052 Uiso 1 1 calc R
C23 C 0.3097(3) 0.47631(15) 0.19774(14) 0.0365(6) Uani 1 1 d .
H23A H 0.2076 0.4869 0.1989 0.055 Uiso 1 1 calc R
H23B H 0.3610 0.4935 0.1529 0.055 Uiso 1 1 calc R
H23C H 0.3413 0.5032 0.2259 0.055 Uiso 1 1 calc R
C24 C 0.6552(2) 0.38961(13) 0.25232(11) 0.0210(5) Uani 1 1 d .
H24 H 0.6145 0.4379 0.2571 0.025 Uiso 1 1 calc R
C25 C 0.7555(2) 0.39517(13) 0.19828(11) 0.0214(5) Uani 1 1 d .
C26 C 0.8010(3) 0.47287(13) 0.16343(11) 0.0230(5) Uani 1 1 d .
C27 C 0.7025(3) 0.53437(14) 0.15369(12) 0.0280(5) Uani 1 1 d .
H27 H 0.6040 0.5264 0.1673 0.034 Uiso 1 1 calc R
C28 C 0.7473(3) 0.60661(15) 0.12441(13) 0.0338(6) Uani 1 1 d .
H28 H 0.6810 0.6488 0.1181 0.041 Uiso 1 1 calc R
C29 C 0.8915(3) 0.61577(15) 0.10448(13) 0.0344(6) Uani 1 1 d .
H29 H 0.9269 0.6645 0.0841 0.041 Uiso 1 1 calc R
C30 C 0.9834(3) 0.55192(15) 0.11493(12) 0.0320(6) Uani 1 1 d .
H30 H 1.0823 0.5586 0.1013 0.038 Uiso 1 1 calc R
C31 C 0.9333(3) 0.24057(15) 0.22100(14) 0.0357(6) Uani 1 1 d .
H31A H 0.8662 0.2178 0.2603 0.054 Uiso 1 1 calc R
H31B H 1.0045 0.2664 0.2330 0.054 Uiso 1 1 calc R
H31C H 0.9806 0.2008 0.1999 0.054 Uiso 1 1 calc R
C32 C 0.6843(3) 0.26596(16) 0.14794(13) 0.0366(6) Uani 1 1 d .
H32A H 0.7207 0.2242 0.1272 0.055 Uiso 1 1 calc R
H32B H 0.6319 0.3039 0.1191 0.055 Uiso 1 1 calc R
H32C H 0.6209 0.2463 0.1894 0.055 Uiso 1 1 calc R
C33 C 0.9596(3) 0.34121(16) 0.08369(13) 0.0372(6) Uani 1 1 d .
H33A H 0.9863 0.2979 0.0639 0.056 Uiso 1 1 calc R
H33B H 1.0449 0.3602 0.0911 0.056 Uiso 1 1 calc R
H33C H 0.9125 0.3816 0.0544 0.056 Uiso 1 1 calc R
C34 C 0.5007(3) 0.80069(13) 0.11955(11) 0.0243(5) Uani 1 1 d .
C35 C 0.6491(3) 0.81316(13) 0.10805(12) 0.0268(5) Uani 1 1 d .
C36 C 0.7354(3) 0.80397(14) 0.04983(12) 0.0290(5) Uani 1 1 d .
H36 H 0.8340 0.8116 0.0427 0.035 Uiso 1 1 calc R
C37 C 0.6803(3) 0.78389(14) 0.00220(12) 0.0310(6) Uani 1 1 d .
H37 H 0.7406 0.7784 -0.0372 0.037 Uiso 1 1 calc R
C38 C 0.5363(3) 0.77192(14) 0.01261(12) 0.0298(6) Uani 1 1 d .
H38 H 0.4988 0.7587 -0.0203 0.036 Uiso 1 1 calc R
C39 C 0.4459(3) 0.77883(13) 0.07026(12) 0.0264(5) Uani 1 1 d .
C40 C 0.7113(3) 0.83532(15) 0.16000(13) 0.0315(6) Uani 1 1 d .
H40 H 0.6541 0.8116 0.2034 0.038 Uiso 1 1 calc R
C41 C 0.6979(6) 0.9198(2) 0.1523(2) 0.0773(14) Uani 1 1 d .
H41A H 0.7578 0.9446 0.1113 0.116 Uiso 1 1 calc R
H41B H 0.7284 0.9321 0.1889 0.116 Uiso 1 1 calc R
H41C H 0.5988 0.9378 0.1516 0.116 Uiso 1 1 calc R
C42 C 0.8644(5) 0.8090(3) 0.1615(2) 0.0847(15) Uani 1 1 d .
H42A H 0.9237 0.8322 0.1198 0.127 Uiso 1 1 calc R
H42B H 0.8740 0.7537 0.1689 0.127 Uiso 1 1 calc R
H42C H 0.8948 0.8242 0.1969 0.127 Uiso 1 1 calc R
C43 C 0.2919(3) 0.75889(15) 0.08379(13) 0.0311(6) Uani 1 1 d .
H43 H 0.2356 0.7951 0.1083 0.037 Uiso 1 1 calc R
C44 C 0.2751(3) 0.67928(15) 0.12860(14) 0.0365(6) Uani 1 1 d .
H44A H 0.3277 0.6420 0.1059 0.055 Uiso 1 1 calc R
H44B H 0.1744 0.6682 0.1405 0.055 Uiso 1 1 calc R
H44C H 0.3124 0.6766 0.1681 0.055 Uiso 1 1 calc R
C45 C 0.2279(3) 0.76566(17) 0.02312(15) 0.0394(7) Uani 1 1 d .
H45A H 0.2491 0.8148 -0.0074 0.059 Uiso 1 1 calc R
H45B H 0.1249 0.7617 0.0358 0.059 Uiso 1 1 calc R
H45C H 0.2688 0.7248 0.0020 0.059 Uiso 1 1 calc R
C46 C 0.1617(3) 0.90644(13) 0.21648(11) 0.0234(5) Uani 1 1 d .
C47 C 0.0456(3) 1.01087(13) 0.16659(12) 0.0270(5) Uani 1 1 d .
C48 C -0.0224(3) 0.99076(14) 0.22951(12) 0.0281(5) Uani 1 1 d .
C49 C 0.2680(3) 0.95967(14) 0.09920(11) 0.0266(5) Uani 1 1 d .
H49 H 0.3256 0.9106 0.1073 0.032 Uiso 1 1 calc R
C50 C 0.2031(3) 0.96320(16) 0.03975(13) 0.0363(6) Uani 1 1 d .
H50A H 0.1257 0.9284 0.0520 0.054 Uiso 1 1 calc R
H50B H 0.2759 0.9484 0.0056 0.054 Uiso 1 1 calc R
H50C H 0.1661 1.0150 0.0234 0.054 Uiso 1 1 calc R
C51 C 0.3690(3) 1.02261(17) 0.08836(14) 0.0393(7) Uani 1 1 d .
H51A H 0.3182 1.0720 0.0768 0.059 Uiso 1 1 calc R
H51B H 0.4483 1.0179 0.0529 0.059 Uiso 1 1 calc R
H51C H 0.4053 1.0184 0.1284 0.059 Uiso 1 1 calc R
C52 C 0.0078(3) 1.07561(15) 0.11349(13) 0.0366(6) Uani 1 1 d .
H52A H -0.0322 1.0562 0.0829 0.055 Uiso 1 1 calc R
H52B H 0.0932 1.1027 0.0903 0.055 Uiso 1 1 calc R
H52C H -0.0622 1.1104 0.1325 0.055 Uiso 1 1 calc R
C53 C -0.1519(3) 1.02866(16) 0.26142(14) 0.0361(6) Uani 1 1 d .
H53A H -0.1824 1.0730 0.2297 0.054 Uiso 1 1 calc R
H53B H -0.1302 1.0449 0.2982 0.054 Uiso 1 1 calc R
H53C H -0.2280 0.9930 0.2773 0.054 Uiso 1 1 calc R
C54 C 0.0146(3) 0.88332(14) 0.32911(12) 0.0307(6) Uani 1 1 d .
H54 H 0.0870 0.8402 0.3354 0.037 Uiso 1 1 calc R
C55 C -0.1293(3) 0.84837(17) 0.34378(14) 0.0439(7) Uani 1 1 d .
H55A H -0.2048 0.8885 0.3439 0.066 Uiso 1 1 calc R
H55B H -0.1412 0.8124 0.3866 0.066 Uiso 1 1 calc R
H55C H -0.1342 0.8218 0.3102 0.066 Uiso 1 1 calc R
C56 C 0.0284(4) 0.93099(17) 0.37533(13) 0.0421(7) Uani 1 1 d .
H56A H 0.1204 0.9543 0.3617 0.063 Uiso 1 1 calc R
H56B H 0.0215 0.8988 0.4197 0.063 Uiso 1 1 calc R
H56C H -0.0479 0.9708 0.3745 0.063 Uiso 1 1 calc R
C57 C 0.1743(3) 0.74138(13) 0.27674(11) 0.0247(5) Uani 1 1 d .
H57 H 0.0840 0.7517 0.2642 0.030 Uiso 1 1 calc R
C58 C 0.1832(3) 0.67361(13) 0.31990(11) 0.0252(5) Uani 1 1 d .
C59 C 0.0564(3) 0.62593(13) 0.34009(12) 0.0256(5) Uani 1 1 d .
C60 C -0.0231(3) 0.61682(15) 0.29499(14) 0.0327(6) Uani 1 1 d .
H60 H 0.0021 0.6416 0.2501 0.039 Uiso 1 1 calc R
C61 C -0.1382(3) 0.57155(16) 0.31648(17) 0.0407(7) Uani 1 1 d .
H61 H -0.1927 0.5645 0.2866 0.049 Uiso 1 1 calc R
C62 C -0.1730(3) 0.53659(16) 0.38226(17) 0.0431(7) Uani 1 1 d .
H62 H -0.2522 0.5056 0.3986 0.052 Uiso 1 1 calc R
C63 C -0.0891(3) 0.54818(16) 0.42319(15) 0.0410(7) Uani 1 1 d .
H63 H -0.1131 0.5239 0.4682 0.049 Uiso 1 1 calc R
C64 C 0.5099(3) 0.6579(2) 0.29873(17) 0.0508(8) Uani 1 1 d .
H64A H 0.5177 0.7126 0.2916 0.076 Uiso 1 1 calc R
H64B H 0.5080 0.6459 0.2572 0.076 Uiso 1 1 calc R
H64C H 0.5915 0.6308 0.3166 0.076 Uiso 1 1 calc R
C65 C 0.3398(4) 0.6525(2) 0.43603(15) 0.0459(7) Uani 1 1 d .
H65A H 0.4217 0.6271 0.4547 0.069 Uiso 1 1 calc R
H65B H 0.2521 0.6356 0.4662 0.069 Uiso 1 1 calc R
H65C H 0.3439 0.7075 0.4287 0.069 Uiso 1 1 calc R
C66 C 0.3395(4) 0.52277(16) 0.37206(16) 0.0452(7) Uani 1 1 d .
H66A H 0.4308 0.4991 0.3821 0.068 Uiso 1 1 calc R
H66B H 0.3223 0.5100 0.3329 0.068 Uiso 1 1 calc R
H66C H 0.2634 0.5040 0.4089 0.068 Uiso 1 1 calc R

loop_
_atom_site_aniso_label
_atom_site_aniso_U_11
_atom_site_aniso_U_22
_atom_site_aniso_U_33
_atom_site_aniso_U_23
_atom_site_aniso_U_13
_atom_site_aniso_U_12
Cl1 0.0217(3) 0.0257(3) 0.0240(3) -0.0073(2) -0.0058(2) -0.0019(2)
Cl2 0.0400(4) 0.0418(4) 0.0306(3) -0.0148(3) -0.0107(3) -0.0054(3)
Si1 0.0160(3) 0.0202(3) 0.0186(3) -0.0033(2) -0.0039(2) -0.0019(2)
Si2 0.0245(4) 0.0253(3) 0.0259(3) -0.0072(3) -0.0005(3) -0.0018(3)
Si3 0.0253(4) 0.0229(3) 0.0219(3) -0.0064(2) -0.0045(3) -0.0006(3)
Si4 0.0264(4) 0.0283(3) 0.0263(3) -0.0064(3) -0.0066(3) 0.0050(3)
N1 0.0213(11) 0.0209(9) 0.0235(9) -0.0024(7) -0.0058(8) -0.0004(8)
N2 0.0145(10) 0.0243(10) 0.0210(9) -0.0010(7) -0.0028(7) -0.0007(7)
N3 0.0175(10) 0.0239(9) 0.0208(9) -0.0032(7) -0.0050(7) -0.0014(8)
N4 0.0236(11) 0.0324(11) 0.0242(10) -0.0048(8) -0.0009(8) -0.0060(9)
N5 0.0295(12) 0.0329(11) 0.0263(10) -0.0097(9) -0.0053(9) -0.0003(9)
N6 0.0294(12) 0.0219(10) 0.0204(9) -0.0046(7) 0.0007(8) -0.0016(8)
N7 0.0279(12) 0.0215(9) 0.0229(10) -0.0062(8) 0.0019(8) 0.0001(8)
N8 0.0292(13) 0.0324(12) 0.0380(12) -0.0067(9) -0.0042(10) -0.0029(9)
C1 0.0162(12) 0.0185(10) 0.0225(11) -0.0052(8) -0.0005(8) 0.0022(8)
C2 0.0172(12) 0.0250(11) 0.0217(11) -0.0071(9) -0.0007(9) -0.0006(9)
C3 0.0207(13) 0.0247(12) 0.0297(12) -0.0076(9) -0.0033(9) -0.0036(9)
C4 0.0300(14) 0.0208(11) 0.0324(13) -0.0035(9) -0.0030(10) -0.0040(10)
C5 0.0222(13) 0.0244(12) 0.0261(11) -0.0015(9) -0.0063(9) 0.0020(9)
C6 0.0149(12) 0.0230(11) 0.0230(11) -0.0057(9) -0.0018(9) 0.0027(9)
C7 0.0230(13) 0.0254(12) 0.0305(12) -0.0052(9) -0.0095(10) -0.0025(9)
C8 0.0223(15) 0.0395(15) 0.0502(17) 0.0034(12) -0.0143(12) -0.0023(11)
C9 0.060(2) 0.0397(15) 0.0325(14) -0.0105(12) -0.0216(14) 0.0003(14)
C10 0.0204(13) 0.0229(11) 0.0273(12) -0.0068(9) -0.0065(9) 0.0013(9)
C11 0.0298(15) 0.0353(14) 0.0319(13) -0.0116(11) -0.0068(11) -0.0027(11)
C12 0.0214(14) 0.0441(15) 0.0466(16) -0.0188(13) -0.0090(11) -0.0017(11)
C13 0.0235(13) 0.0187(10) 0.0229(11) -0.0029(8) -0.0056(9) -0.0035(9)
C14 0.0164(12) 0.0257(12) 0.0292(12) -0.0082(9) -0.0047(9) 0.0006(9)
C15 0.0170(12) 0.0253(11) 0.0282(12) -0.0075(9) -0.0053(9) -0.0010(9)
C16 0.0196(13) 0.0326(13) 0.0211(11) 0.0007(9) -0.0034(9) 0.0004(10)
C17 0.0299(15) 0.0304(13) 0.0268(12) 0.0024(10) -0.0035(10) -0.0015(11)
C18 0.0312(15) 0.0402(15) 0.0286(13) -0.0045(11) -0.0103(11) -0.0040(12)
C19 0.0169(13) 0.0417(15) 0.0326(13) -0.0080(11) -0.0018(10) 0.0008(11)
C20 0.0224(14) 0.0482(16) 0.0379(14) -0.0150(12) -0.0096(11) 0.0094(12)
C21 0.0238(13) 0.0330(13) 0.0204(11) 0.0007(9) -0.0061(9) -0.0042(10)
C22 0.0365(16) 0.0413(15) 0.0273(13) -0.0056(11) -0.0088(11) -0.0049(12)
C23 0.0298(15) 0.0343(14) 0.0390(15) 0.0057(11) -0.0099(11) -0.0024(11)
C24 0.0188(12) 0.0202(11) 0.0237(11) -0.0052(9) -0.0041(9) 0.0004(9)
C25 0.0187(12) 0.0238(11) 0.0214(11) -0.0031(9) -0.0064(9) -0.0009(9)
C26 0.0225(13) 0.0254(12) 0.0205(11) -0.0051(9) -0.0032(9) -0.0018(9)
C27 0.0246(14) 0.0268(12) 0.0290(12) -0.0002(10) -0.0042(10) -0.0027(10)
C28 0.0328(16) 0.0273(13) 0.0373(14) 0.0001(11) -0.0070(11) -0.0015(11)
C29 0.0395(16) 0.0263(13) 0.0344(14) -0.0008(10) -0.0036(11) -0.0114(11)
C30 0.0302(15) 0.0330(13) 0.0301(13) -0.0032(10) -0.0004(11) -0.0112(11)
C31 0.0349(16) 0.0289(13) 0.0397(15) -0.0060(11) -0.0026(12) 0.0009(11)
C32 0.0410(17) 0.0405(15) 0.0310(13) -0.0156(11) -0.0001(12) -0.0098(12)
C33 0.0359(16) 0.0388(15) 0.0342(14) -0.0124(12) 0.0054(12) -0.0039(12)
C34 0.0251(13) 0.0207(11) 0.0255(11) -0.0035(9) -0.0041(9) 0.0001(9)
C35 0.0270(14) 0.0234(12) 0.0278(12) -0.0031(9) -0.0048(10) -0.0001(10)
C36 0.0240(14) 0.0272(12) 0.0324(13) -0.0037(10) -0.0009(10) -0.0020(10)
C37 0.0350(15) 0.0266(12) 0.0270(12) -0.0067(10) 0.0040(11) -0.0001(10)
C38 0.0396(16) 0.0237(12) 0.0282(12) -0.0110(10) -0.0051(11) -0.0017(10)
C39 0.0307(14) 0.0197(11) 0.0276(12) -0.0058(9) -0.0026(10) -0.0010(10)
C40 0.0283(15) 0.0365(14) 0.0294(13) -0.0058(11) -0.0066(10) -0.0035(11)
C41 0.128(4) 0.0413(19) 0.085(3) -0.0166(19) -0.068(3) -0.005(2)
C42 0.065(3) 0.125(4) 0.091(3) -0.063(3) -0.051(2) 0.042(3)
C43 0.0342(15) 0.0309(13) 0.0310(13) -0.0149(10) -0.0028(11) -0.0024(11)
C44 0.0418(17) 0.0345(14) 0.0362(14) -0.0158(12) -0.0001(12) -0.0109(12)
C45 0.0369(17) 0.0446(16) 0.0438(16) -0.0207(13) -0.0112(13) -0.0011(13)
C46 0.0279(14) 0.0195(11) 0.0217(11) -0.0063(9) -0.0008(9) -0.0002(9)
C47 0.0279(14) 0.0226(11) 0.0283(12) -0.0064(9) -0.0023(10) 0.0032(10)
C48 0.0285(14) 0.0246(12) 0.0296(12) -0.0068(10) -0.0008(10) -0.0026(10)
C49 0.0294(14) 0.0284(12) 0.0204(11) -0.0079(9) 0.0009(10) -0.0002(10)
C50 0.0407(17) 0.0394(15) 0.0288(13) -0.0125(11) -0.0044(11) 0.0047(12)
C51 0.0356(17) 0.0414(16) 0.0384(15) -0.0097(12) 0.0024(12) -0.0095(12)
C52 0.0414(17) 0.0304(13) 0.0311(13) -0.0034(11) -0.0011(12) 0.0085(12)
C53 0.0353(16) 0.0326(14) 0.0350(14) -0.0093(11) 0.0024(11) 0.0080(11)
C54 0.0363(16) 0.0289(13) 0.0214(12) -0.0044(10) 0.0036(10) 0.0020(11)
C55 0.0465(19) 0.0395(16) 0.0355(15) -0.0030(12) 0.0103(13) -0.0073(13)
C56 0.059(2) 0.0380(15) 0.0273(13) -0.0121(11) -0.0020(13) 0.0021(14)
C57 0.0245(13) 0.0262(12) 0.0245(11) -0.0090(9) -0.0053(9) 0.0028(9)
C58 0.0291(14) 0.0239(11) 0.0225(11) -0.0073(9) -0.0025(10) -0.0009(10)
C59 0.0240(13) 0.0204(11) 0.0322(12) -0.0080(9) -0.0056(10) 0.0052(9)
C60 0.0308(15) 0.0300(13) 0.0401(15) -0.0125(11) -0.0101(11) 0.0032(11)
C61 0.0271(16) 0.0381(15) 0.064(2) -0.0221(14) -0.0137(13) 0.0030(12)
C62 0.0296(16) 0.0336(15) 0.066(2) -0.0168(14) -0.0007(14) -0.0078(12)
C63 0.0367(17) 0.0331(14) 0.0474(17) -0.0069(12) 0.0040(13) -0.0063(12)
C64 0.0285(17) 0.060(2) 0.0514(18) 0.0013(15) -0.0030(14) 0.0112(14)
C65 0.0458(19) 0.0598(19) 0.0393(16) -0.0199(14) -0.0179(14) 0.0044(15)
C66 0.054(2) 0.0331(15) 0.0484(17) -0.0088(13) -0.0162(15) 0.0118(13)

loop_
_atom_type_symbol
_atom_type_description
_atom_type_scat_dispersion_real
_atom_type_scat_dispersion_imag
_atom_type_scat_source
C C 0.0181 0.0091 'International Tables Vol C Tables 4.2.6.8 and 6.1.1.4'
H H 0.0000 0.0000 'International Tables Vol C Tables 4.2.6.8 and 6.1.1.4'
N N 0.0311 0.0180 'International Tables Vol C Tables 4.2.6.8 and 6.1.1.4'
Si Si 0.2541 0.3302 'International Tables Vol C Tables 4.2.6.8 and 6.1.1.4'
Cl Cl 0.3639 0.7018 'International Tables Vol C Tables 4.2.6.8 and 6.1.1.4'

loop_
_geom_angle_atom_site_label_1
_geom_angle_atom_site_label_2
_geom_angle_atom_site_label_3
_geom_angle
N1 Si1 C24 120.95(10)
N1 Si1 C13 111.57(10)
C24 Si1 C13 107.83(10)
N1 Si1 Cl1 118.95(8)
C24 Si1 Cl1 94.16(8)
C13 Si1 Cl1 100.48(7)
C32 Si2 C31 110.46(13)
C32 Si2 C33 107.79(13)
C31 Si2 C33 108.63(13)
C32 Si2 C25 106.35(12)
C31 Si2 C25 111.75(12)
C33 Si2 C25 111.78(11)
N5 Si3 C57 118.50(11)
N5 Si3 C46 114.28(11)
C57 Si3 C46 101.01(11)
N5 Si3 Cl2 113.93(9)
C57 Si3 Cl2 107.76(8)
C46 Si3 Cl2 98.91(8)
C65 Si4 C64 110.95(17)
C65 Si4 C66 108.85(15)
C64 Si4 C66 107.31(16)
C65 Si4 C58 111.34(13)
C64 Si4 C58 109.84(13)
C66 Si4 C58 108.42(13)
C1 N1 Si1 147.48(17)
C13 N2 C14 110.31(19)
C13 N2 C16 123.00(19)
C14 N2 C16 126.46(19)
C13 N3 C15 110.08(19)
C13 N3 C21 123.15(19)
C15 N3 C21 126.66(19)
C30 N4 C26 117.4(2)
C34 N5 Si3 173.1(2)
C46 N6 C47 109.85(19)
C46 N6 C49 123.6(2)
C47 N6 C49 126.4(2)
C46 N7 C48 110.35(19)
C46 N7 C54 123.3(2)
C48 N7 C54 126.3(2)
C59 N8 C63 116.7(2)
N1 C1 C2 121.0(2)
N1 C1 C6 120.9(2)
C2 C1 C6 118.1(2)
C3 C2 C1 119.6(2)
C3 C2 C7 118.8(2)
C1 C2 C7 121.6(2)
C4 C3 C2 122.1(2)
C4 C3 H3 118.9
C2 C3 H3 118.9
C3 C4 C5 119.0(2)
C3 C4 H4 120.5
C5 C4 H4 120.5
C4 C5 C6 122.1(2)
C4 C5 H5 119.0
C6 C5 H5 119.0
C5 C6 C1 119.2(2)
C5 C6 C10 119.7(2)
C1 C6 C10 121.2(2)
C2 C7 C9 112.2(2)
C2 C7 C8 111.6(2)
C9 C7 C8 110.3(2)
C2 C7 H7 107.5
C9 C7 H7 107.5
C8 C7 H7 107.5
C7 C8 H8A 109.5
C7 C8 H8B 109.5
H8A C8 H8B 109.5
C7 C8 H8C 109.5
H8A C8 H8C 109.5
H8B C8 H8C 109.5
C7 C9 H9A 109.5
C7 C9 H9B 109.5
H9A C9 H9B 109.5
C7 C9 H9C 109.5
H9A C9 H9C 109.5
H9B C9 H9C 109.5
C6 C10 C11 111.5(2)
C6 C10 C12 112.53(19)
C11 C10 C12 110.3(2)
C6 C10 H10 107.4
C11 C10 H10 107.4
C12 C10 H10 107.4
C10 C11 H11A 109.5
C10 C11 H11B 109.5
H11A C11 H11B 109.5
C10 C11 H11C 109.5
H11A C11 H11C 109.5
H11B C11 H11C 109.5
C10 C12 H12A 109.5
C10 C12 H12B 109.5
H12A C12 H12B 109.5
C10 C12 H12C 109.5
H12A C12 H12C 109.5
H12B C12 H12C 109.5
N2 C13 N3 105.9(2)
N2 C13 Si1 124.99(17)
N3 C13 Si1 128.91(17)
C15 C14 N2 107.0(2)
C15 C14 C19 127.0(2)
N2 C14 C19 125.9(2)
C14 C15 N3 106.6(2)
C14 C15 C20 128.0(2)
N3 C15 C20 125.4(2)
N2 C16 C18 111.6(2)
N2 C16 C17 111.3(2)
C18 C16 C17 114.6(2)
N2 C16 H16 106.3
C18 C16 H16 106.3
C17 C16 H16 106.3
C16 C17 H17A 109.5
C16 C17 H17B 109.5
H17A C17 H17B 109.5
C16 C17 H17C 109.5
H17A C17 H17C 109.5
H17B C17 H17C 109.5
C16 C18 H18A 109.5
C16 C18 H18B 109.5
H18A C18 H18B 109.5
C16 C18 H18C 109.5
H18A C18 H18C 109.5
H18B C18 H18C 109.5
C14 C19 H19A 109.5
C14 C19 H19B 109.5
H19A C19 H19B 109.5
C14 C19 H19C 109.5
H19A C19 H19C 109.5
H19B C19 H19C 109.5
C15 C20 H20A 109.5
C15 C20 H20B 109.5
H20A C20 H20B 109.5
C15 C20 H20C 109.5
H20A C20 H20C 109.5
H20B C20 H20C 109.5
N3 C21 C22 111.79(19)
N3 C21 C23 111.8(2)
C22 C21 C23 112.6(2)
N3 C21 H21 106.7
C22 C21 H21 106.7
C23 C21 H21 106.7
C21 C22 H22A 109.5
C21 C22 H22B 109.5
H22A C22 H22B 109.5
C21 C22 H22C 109.5
H22A C22 H22C 109.5
H22B C22 H22C 109.5
C21 C23 H23A 109.5
C21 C23 H23B 109.5
H23A C23 H23B 109.5
C21 C23 H23C 109.5
H23A C23 H23C 109.5
H23B C23 H23C 109.5
C25 C24 Si1 136.30(18)
C25 C24 H24 111.8
Si1 C24 H24 111.8
C24 C25 C26 116.5(2)
C24 C25 Si2 123.92(17)
C26 C25 Si2 119.53(16)
N4 C26 C27 121.5(2)
N4 C26 C25 117.0(2)
C27 C26 C25 121.4(2)
C28 C27 C26 120.5(2)
C28 C27 H27 119.7
C26 C27 H27 119.7
C27 C28 C29 118.0(3)
C27 C28 H28 121.0
C29 C28 H28 121.0
C28 C29 C30 118.4(2)
C28 C29 H29 120.8
C30 C29 H29 120.8
N4 C30 C29 124.0(2)
N4 C30 H30 118.0
C29 C30 H30 118.0
Si2 C31 H31A 109.5
Si2 C31 H31B 109.5
H31A C31 H31B 109.5
Si2 C31 H31C 109.5
H31A C31 H31C 109.5
H31B C31 H31C 109.5
Si2 C32 H32A 109.5
Si2 C32 H32B 109.5
H32A C32 H32B 109.5
Si2 C32 H32C 109.5
H32A C32 H32C 109.5
H32B C32 H32C 109.5
Si2 C33 H33A 109.5
Si2 C33 H33B 109.5
H33A C33 H33B 109.5
Si2 C33 H33C 109.5
H33A C33 H33C 109.5
H33B C33 H33C 109.5
N5 C34 C35 121.0(2)
N5 C34 C39 120.7(2)
C35 C34 C39 118.2(2)
C36 C35 C34 119.6(2)
C36 C35 C40 120.8(2)
C34 C35 C40 119.6(2)
C37 C36 C35 121.4(2)
C37 C36 H36 119.3
C35 C36 H36 119.3
C36 C37 C38 119.6(2)
C36 C37 H37 120.2
C38 C37 H37 120.2
C37 C38 C39 121.4(2)
C37 C38 H38 119.3
C39 C38 H38 119.3
C38 C39 C34 119.7(2)
C38 C39 C43 121.1(2)
C34 C39 C43 119.1(2)
C41 C40 C42 108.4(3)
C41 C40 C35 111.0(2)
C42 C40 C35 114.8(3)
C41 C40 H40 107.5
C42 C40 H40 107.5
C35 C40 H40 107.5
C40 C41 H41A 109.5
C40 C41 H41B 109.5
H41A C41 H41B 109.5
C40 C41 H41C 109.5
H41A C41 H41C 109.5
H41B C41 H41C 109.5
C40 C42 H42A 109.5
C40 C42 H42B 109.5
H42A C42 H42B 109.5
C40 C42 H42C 109.5
H42A C42 H42C 109.5
H42B C42 H42C 109.5
C39 C43 C44 109.5(2)
C39 C43 C45 115.1(2)
C44 C43 C45 110.5(2)
C39 C43 H43 107.1
C44 C43 H43 107.1
C45 C43 H43 107.1
C43 C44 H44A 109.5
C43 C44 H44B 109.5
H44A C44 H44B 109.5
C43 C44 H44C 109.5
H44A C44 H44C 109.5
H44B C44 H44C 109.5
C43 C45 H45A 109.5
C43 C45 H45B 109.5
H45A C45 H45B 109.5
C43 C45 H45C 109.5
H45A C45 H45C 109.5
H45B C45 H45C 109.5
N7 C46 N6 106.0(2)
N7 C46 Si3 125.86(17)
N6 C46 Si3 128.17(17)
C48 C47 N6 107.1(2)
C48 C47 C52 128.0(2)
N6 C47 C52 125.0(2)
C47 C48 N7 106.8(2)
C47 C48 C53 127.6(2)
N7 C48 C53 125.6(2)
N6 C49 C50 112.5(2)
N6 C49 C51 110.5(2)
C50 C49 C51 113.0(2)
N6 C49 H49 106.8
C50 C49 H49 106.8
C51 C49 H49 106.8
C49 C50 H50A 109.5
C49 C50 H50B 109.5
H50A C50 H50B 109.5
C49 C50 H50C 109.5
H50A C50 H50C 109.5
H50B C50 H50C 109.5
C49 C51 H51A 109.5
C49 C51 H51B 109.5
H51A C51 H51B 109.5
C49 C51 H51C 109.5
H51A C51 H51C 109.5
H51B C51 H51C 109.5
C47 C52 H52A 109.5
C47 C52 H52B 109.5
H52A C52 H52B 109.5
C47 C52 H52C 109.5
H52A C52 H52C 109.5
H52B C52 H52C 109.5
C48 C53 H53A 109.5
C48 C53 H53B 109.5
H53A C53 H53B 109.5
C48 C53 H53C 109.5
H53A C53 H53C 109.5
H53B C53 H53C 109.5
N7 C54 C56 111.7(2)
N7 C54 C55 111.3(2)
C56 C54 C55 113.5(2)
N7 C54 H54 106.6
C56 C54 H54 106.6
C55 C54 H54 106.6
C54 C55 H55A 109.5
C54 C55 H55B 109.5
H55A C55 H55B 109.5
C54 C55 H55C 109.5
H55A C55 H55C 109.5
H55B C55 H55C 109.5
C54 C56 H56A 109.5
C54 C56 H56B 109.5
H56A C56 H56B 109.5
C54 C56 H56C 109.5
H56A C56 H56C 109.5
H56B C56 H56C 109.5
C58 C57 Si3 135.3(2)
C58 C57 H57 112.3
Si3 C57 H57 112.3
C57 C58 C59 118.1(2)
C57 C58 Si4 127.4(2)
C59 C58 Si4 114.47(17)
N8 C59 C60 122.1(2)
N8 C59 C58 115.8(2)
C60 C59 C58 122.1(2)
C61 C60 C59 119.4(3)
C61 C60 H60 120.3
C59 C60 H60 120.3
C60 C61 C62 119.0(3)
C60 C61 H61 120.5
C62 C61 H61 120.5
C63 C62 C61 117.9(3)
C63 C62 H62 121.1
C61 C62 H62 121.1
N8 C63 C62 124.8(3)
N8 C63 H63 117.6
C62 C63 H63 117.6
Si4 C64 H64A 109.5
Si4 C64 H64B 109.5
H64A C64 H64B 109.5
Si4 C64 H64C 109.5
H64A C64 H64C 109.5
H64B C64 H64C 109.5
Si4 C65 H65A 109.5
Si4 C65 H65B 109.5
H65A C65 H65B 109.5
Si4 C65 H65C 109.5
H65A C65 H65C 109.5
H65B C65 H65C 109.5
Si4 C66 H66A 109.5
Si4 C66 H66B 109.5
H66A C66 H66B 109.5
Si4 C66 H66C 109.5
H66A C66 H66C 109.5
H66B C66 H66C 109.5

loop_
_geom_bond_atom_site_label_1
_geom_bond_atom_site_label_2
_geom_bond_distance
Cl1 Si1 2.1586(8)
Cl2 Si3 2.1175(9)
Si1 N1 1.584(2)
Si1 C24 1.869(2)
Si1 C13 1.931(3)
Si2 C32 1.865(3)
Si2 C31 1.868(3)
Si2 C33 1.871(3)
Si2 C25 1.915(2)
Si3 N5 1.579(2)
Si3 C57 1.879(3)
Si3 C46 1.960(3)
Si4 C65 1.854(3)
Si4 C64 1.863(3)
Si4 C66 1.873(3)
Si4 C58 1.905(3)
N1 C1 1.378(3)
N2 C13 1.357(3)
N2 C14 1.390(3)
N2 C16 1.488(3)
N3 C13 1.365(3)
N3 C15 1.395(3)
N3 C21 1.486(3)
N4 C30 1.341(3)
N4 C26 1.343(3)
N5 C34 1.350(3)
N6 C46 1.357(3)
N6 C47 1.392(3)
N6 C49 1.487(3)
N7 C46 1.354(3)
N7 C48 1.387(3)
N7 C54 1.494(3)
N8 C59 1.347(3)
N8 C63 1.350(4)
C1 C2 1.428(3)
C1 C6 1.438(3)
C2 C3 1.393(3)
C2 C7 1.523(3)
C3 C4 1.377(4)
C3 H3 0.9500
C4 C5 1.385(4)
C4 H4 0.9500
C5 C6 1.394(3)
C5 H5 0.9500
C6 C10 1.520(3)
C7 C9 1.523(4)
C7 C8 1.535(4)
C7 H7 1.0000
C8 H8A 0.9800
C8 H8B 0.9800
C8 H8C 0.9800
C9 H9A 0.9800
C9 H9B 0.9800
C9 H9C 0.9800
C10 C11 1.529(3)
C10 C12 1.529(4)
C10 H10 1.0000
C11 H11A 0.9800
C11 H11B 0.9800
C11 H11C 0.9800
C12 H12A 0.9800
C12 H12B 0.9800
C12 H12C 0.9800
C14 C15 1.367(3)
C14 C19 1.494(3)
C15 C20 1.489(4)
C16 C18 1.515(4)
C16 C17 1.527(4)
C16 H16 1.0000
C17 H17A 0.9800
C17 H17B 0.9800
C17 H17C 0.9800
C18 H18A 0.9800
C18 H18B 0.9800
C18 H18C 0.9800
C19 H19A 0.9800
C19 H19B 0.9800
C19 H19C 0.9800
C20 H20A 0.9800
C20 H20B 0.9800
C20 H20C 0.9800
C21 C22 1.522(4)
C21 C23 1.522(4)
C21 H21 1.0000
C22 H22A 0.9800
C22 H22B 0.9800
C22 H22C 0.9800
C23 H23A 0.9800
C23 H23B 0.9800
C23 H23C 0.9800
C24 C25 1.343(3)
C24 H24 0.9500
C25 C26 1.489(3)
C26 C27 1.397(4)
C27 C28 1.380(4)
C27 H27 0.9500
C28 C29 1.383(4)
C28 H28 0.9500
C29 C30 1.391(4)
C29 H29 0.9500
C30 H30 0.9500
C31 H31A 0.9800
C31 H31B 0.9800
C31 H31C 0.9800
C32 H32A 0.9800
C32 H32B 0.9800
C32 H32C 0.9800
C33 H33A 0.9800
C33 H33B 0.9800
C33 H33C 0.9800
C34 C35 1.432(4)
C34 C39 1.435(3)
C35 C36 1.398(4)
C35 C40 1.528(4)
C36 C37 1.388(4)
C36 H36 0.9500
C37 C38 1.391(4)
C37 H37 0.9500
C38 C39 1.393(3)
C38 H38 0.9500
C39 C43 1.517(4)
C40 C41 1.504(4)
C40 C42 1.509(5)
C40 H40 1.0000
C41 H41A 0.9800
C41 H41B 0.9800
C41 H41C 0.9800
C42 H42A 0.9800
C42 H42B 0.9800
C42 H42C 0.9800
C43 C44 1.530(4)
C43 C45 1.530(4)
C43 H43 1.0000
C44 H44A 0.9800
C44 H44B 0.9800
C44 H44C 0.9800
C45 H45A 0.9800
C45 H45B 0.9800
C45 H45C 0.9800
C47 C48 1.356(3)
C47 C52 1.494(3)
C48 C53 1.494(4)
C49 C50 1.522(4)
C49 C51 1.523(4)
C49 H49 1.0000
C50 H50A 0.9800
C50 H50B 0.9800
C50 H50C 0.9800
C51 H51A 0.9800
C51 H51B 0.9800
C51 H51C 0.9800
C52 H52A 0.9800
C52 H52B 0.9800
C52 H52C 0.9800
C53 H53A 0.9800
C53 H53B 0.9800
C53 H53C 0.9800
C54 C56 1.514(4)
C54 C55 1.526(4)
C54 H54 1.0000
C55 H55A 0.9800
C55 H55B 0.9800
C55 H55C 0.9800
C56 H56A 0.9800
C56 H56B 0.9800
C56 H56C 0.9800
C57 C58 1.352(3)
C57 H57 0.9500
C58 C59 1.499(3)
C59 C60 1.405(4)
C60 C61 1.382(4)
C60 H60 0.9500
C61 C62 1.386(5)
C61 H61 0.9500
C62 C63 1.379(5)
C62 H62 0.9500
C63 H63 0.9500
C64 H64A 0.9800
C64 H64B 0.9800
C64 H64C 0.9800
C65 H65A 0.9800
C65 H65B 0.9800
C65 H65C 0.9800
C66 H66A 0.9800
C66 H66B 0.9800
C66 H66C 0.9800

loop_
_geom_torsion_atom_site_label_1
_geom_torsion_atom_site_label_2
_geom_torsion_atom_site_label_3
_geom_torsion_atom_site_label_4
_geom_torsion
C24 Si1 N1 C1 -179.7(3)
C13 Si1 N1 C1 -51.3(3)
Cl1 Si1 N1 C1 64.9(3)
C57 Si3 N5 C34 60.2(17)
C46 Si3 N5 C34 -58.7(16)
Cl2 Si3 N5 C34 -171.4(16)
Si1 N1 C1 C2 100.3(3)
Si1 N1 C1 C6 -81.8(4)
N1 C1 C2 C3 177.9(2)
C6 C1 C2 C3 -0.1(3)
N1 C1 C2 C7 -3.0(3)
C6 C1 C2 C7 179.0(2)
C1 C2 C3 C4 0.5(4)
C7 C2 C3 C4 -178.6(2)
C2 C3 C4 C5 -0.5(4)
C3 C4 C5 C6 0.1(4)
C4 C5 C6 C1 0.3(3)
C4 C5 C6 C10 179.8(2)
N1 C1 C6 C5 -178.3(2)
C2 C1 C6 C5 -0.3(3)
N1 C1 C6 C10 2.2(3)
C2 C1 C6 C10 -179.8(2)
C3 C2 C7 C9 -57.9(3)
C1 C2 C7 C9 123.0(2)
C3 C2 C7 C8 66.5(3)
C1 C2 C7 C8 -112.6(2)
C5 C6 C10 C11 -65.7(3)
C1 C6 C10 C11 113.8(2)
C5 C6 C10 C12 58.8(3)
C1 C6 C10 C12 -121.7(2)
C14 N2 C13 N3 -1.8(2)
C16 N2 C13 N3 172.95(19)
C14 N2 C13 Si1 -177.39(16)
C16 N2 C13 Si1 -2.6(3)
C15 N3 C13 N2 1.4(2)
C21 N3 C13 N2 -175.16(19)
C15 N3 C13 Si1 176.78(17)
C21 N3 C13 Si1 0.2(3)
N1 Si1 C13 N2 74.1(2)
C24 Si1 C13 N2 -150.80(19)
Cl1 Si1 C13 N2 -52.9(2)
N1 Si1 C13 N3 -100.4(2)
C24 Si1 C13 N3 34.7(2)
Cl1 Si1 C13 N3 132.53(19)
C13 N2 C14 C15 1.5(3)
C16 N2 C14 C15 -173.0(2)
C13 N2 C14 C19 -175.2(2)
C16 N2 C14 C19 10.3(4)
N2 C14 C15 N3 -0.6(2)
C19 C14 C15 N3 176.1(2)
N2 C14 C15 C20 -179.6(2)
C19 C14 C15 C20 -2.9(4)
C13 N3 C15 C14 -0.5(3)
C21 N3 C15 C14 175.9(2)
C13 N3 C15 C20 178.5(2)
C21 N3 C15 C20 -5.0(4)
C13 N2 C16 C18 119.6(2)
C14 N2 C16 C18 -66.5(3)
C13 N2 C16 C17 -111.1(2)
C14 N2 C16 C17 62.8(3)
C13 N3 C21 C22 113.7(2)
C15 N3 C21 C22 -62.3(3)
C13 N3 C21 C23 -119.0(2)
C15 N3 C21 C23 64.9(3)
N1 Si1 C24 C25 -6.4(3)
C13 Si1 C24 C25 -136.4(3)
Cl1 Si1 C24 C25 121.2(3)
Si1 C24 C25 C26 -169.8(2)
Si1 C24 C25 Si2 12.3(4)
C32 Si2 C25 C24 57.3(2)
C31 Si2 C25 C24 -63.3(2)
C33 Si2 C25 C24 174.7(2)
C32 Si2 C25 C26 -120.47(19)
C31 Si2 C25 C26 118.91(19)
C33 Si2 C25 C26 -3.1(2)
C30 N4 C26 C27 2.2(3)
C30 N4 C26 C25 -176.4(2)
C24 C25 C26 N4 135.7(2)
Si2 C25 C26 N4 -46.3(3)
C24 C25 C26 C27 -42.8(3)
Si2 C25 C26 C27 135.1(2)
N4 C26 C27 C28 -2.0(4)
C25 C26 C27 C28 176.5(2)
C26 C27 C28 C29 0.8(4)
C27 C28 C29 C30 0.0(4)
C26 N4 C30 C29 -1.3(4)
C28 C29 C30 N4 0.2(4)
Si3 N5 C34 C35 169.4(15)
Si3 N5 C34 C39 -9.8(18)
N5 C34 C35 C36 -179.2(2)
C39 C34 C35 C36 0.1(3)
N5 C34 C35 C40 1.7(3)
C39 C34 C35 C40 -179.1(2)
C34 C35 C36 C37 0.9(4)
C40 C35 C36 C37 -180.0(2)
C35 C36 C37 C38 -0.6(4)
C36 C37 C38 C39 -0.7(4)
C37 C38 C39 C34 1.7(4)
C37 C38 C39 C43 -174.5(2)
N5 C34 C39 C38 177.9(2)
C35 C34 C39 C38 -1.3(3)
N5 C34 C39 C43 -5.8(3)
C35 C34 C39 C43 174.9(2)
C36 C35 C40 C41 94.2(4)
C34 C35 C40 C41 -86.7(3)
C36 C35 C40 C42 -29.2(4)
C34 C35 C40 C42 150.0(3)
C38 C39 C43 C44 99.2(3)
C34 C39 C43 C44 -77.0(3)
C38 C39 C43 C45 -25.9(3)
C34 C39 C43 C45 157.9(2)
C48 N7 C46 N6 -0.5(3)
C54 N7 C46 N6 179.9(2)
C48 N7 C46 Si3 179.28(18)
C54 N7 C46 Si3 -0.3(3)
C47 N6 C46 N7 0.5(3)
C49 N6 C46 N7 176.8(2)
C47 N6 C46 Si3 -179.29(18)
C49 N6 C46 Si3 -3.0(3)
N5 Si3 C46 N7 178.4(2)
C57 Si3 C46 N7 50.0(2)
Cl2 Si3 C46 N7 -60.2(2)
N5 Si3 C46 N6 -1.8(3)
C57 Si3 C46 N6 -130.2(2)
Cl2 Si3 C46 N6 119.6(2)
C46 N6 C47 C48 -0.3(3)
C49 N6 C47 C48 -176.4(2)
C46 N6 C47 C52 -179.1(2)
C49 N6 C47 C52 4.8(4)
N6 C47 C48 N7 0.0(3)
C52 C47 C48 N7 178.7(3)
N6 C47 C48 C53 -178.9(3)
C52 C47 C48 C53 -0.2(5)
C46 N7 C48 C47 0.4(3)
C54 N7 C48 C47 179.9(2)
C46 N7 C48 C53 179.3(3)
C54 N7 C48 C53 -1.2(4)
C46 N6 C49 C50 129.3(2)
C47 N6 C49 C50 -55.1(3)
C46 N6 C49 C51 -103.4(3)
C47 N6 C49 C51 72.2(3)
C46 N7 C54 C56 115.9(3)
C48 N7 C54 C56 -63.6(3)
C46 N7 C54 C55 -116.1(3)
C48 N7 C54 C55 64.4(3)
N5 Si3 C57 C58 79.1(3)
C46 Si3 C57 C58 -155.2(2)
Cl2 Si3 C57 C58 -52.0(3)
Si3 C57 C58 C59 -179.01(19)
Si3 C57 C58 Si4 -1.3(4)
C65 Si4 C58 C57 92.4(2)
C64 Si4 C58 C57 -31.0(3)
C66 Si4 C58 C57 -147.9(2)
C65 Si4 C58 C59 -89.8(2)
C64 Si4 C58 C59 146.9(2)
C66 Si4 C58 C59 29.9(2)
C63 N8 C59 C60 -0.9(4)
C63 N8 C59 C58 -180.0(2)
C57 C58 C59 N8 -138.1(2)
Si4 C58 C59 N8 43.8(3)
C57 C58 C59 C60 42.9(3)
Si4 C58 C59 C60 -135.2(2)
N8 C59 C60 C61 0.4(4)
C58 C59 C60 C61 179.4(2)
C59 C60 C61 C62 0.4(4)
C60 C61 C62 C63 -0.8(4)
C59 N8 C63 C62 0.6(4)
C61 C62 C63 N8 0.3(5)

loop_
_platon_squeeze_void_nr
_platon_squeeze_void_average_x
_platon_squeeze_void_average_y
_platon_squeeze_void_average_z
_platon_squeeze_void_volume
_platon_squeeze_void_count_electrons
_platon_squeeze_void_content
1 0.498 0.500 0.000 201 52 ' '
2 0.170 0.024 0.465 18 1 ' '
3 0.220 0.185 0.147 17 1 ' '
4 0.331 0.897 0.907 18 1 ' '
5 0.375 0.240 0.639 7 0 ' '
6 0.500 0.500 0.500 32 2 ' '
7 0.440 0.167 0.586 7 0 ' '
8 0.562 0.829 0.411 9 0 ' '
9 0.668 0.103 0.093 18 1 ' '
10 0.629 0.756 0.358 6 0 ' '
11 0.779 0.815 0.853 17 1 ' '
12 0.830 -0.024 0.535 18 1 ' '
